data_4031007
loop_
_publ_author_name
'Danilkina, Natalia A.'
'Lyapunova, Anna G.'
'Khlebnikov, Alexander F.'
'Starova, Galina L.'
'Br\"ase, Stefan'
'Balova, Irina A.'

_publ_section_title
;
 Ring-Closing Metathesis of Co2(CO)6-Alkyne Complexes for the Synthesis of
 11-Membered Dienediynes: Overcoming Thermodynamic Barriers.
;
_journal_issue 11
_journal_name_full 'The Journal of organic chemistry'
_journal_page_first 5546
_journal_page_last 5555
_journal_paper_doi 10.1021/acs.joc.5b00409
_journal_volume 80
_journal_year 2015
_chemical_formula_moiety 'C23 H12 Co2 O6 S'
_chemical_formula_sum 'C23 H12 Co2 O6 S'
_chemical_formula_weight 534.25
_chemical_name_systematic
;
 ? 
;
_space_group_crystal_system orthorhombic
_space_group_IT_number 61
_space_group_name_Hall '-P 2ac 2ab'
_space_group_name_H-M_alt 'P b c a'
_symmetry_space_group_name_Hall '-P 2ac 2ab'
_symmetry_space_group_name_H-M 'P b c a'
_atom_sites_solution_hydrogens geom
_atom_sites_solution_primary iterative
_atom_sites_solution_secondary difmap
_audit_creation_date 2014-06-30
_audit_creation_method
;
  Olex2 1.2-ac2
  (compiled 2012.03.27 svn.r2268, GUI svn.r4156)
;
_cell_angle_alpha 90.00
_cell_angle_beta 90.00
_cell_angle_gamma 90.00
_cell_formula_units_Z 8
_cell_length_a 11.4350(5)
_cell_length_b 13.7734(4)
_cell_length_c 27.2118(17)
_cell_measurement_reflns_used 2053
_cell_measurement_temperature 100(2)
_cell_measurement_theta_max 31.5914
_cell_measurement_theta_min 2.7514
_cell_volume 4285.8(3)
_computing_cell_refinement
;
CrysAlisPro, Agilent Technologies,
Version 1.171.36.20 (release 27-06-2012 CrysAlis171 .NET)
(compiled Jul 11 2012,15:38:31)
;
_computing_data_collection
;
CrysAlisPro, Agilent Technologies,
Version 1.171.36.20 (release 27-06-2012 CrysAlis171 .NET)
(compiled Jul 11 2012,15:38:31)
;
_computing_data_reduction
;
CrysAlisPro, Agilent Technologies,
Version 1.171.36.20 (release 27-06-2012 CrysAlis171 .NET)
(compiled Jul 11 2012,15:38:31)
;
_computing_molecular_graphics
;
O. V. Dolomanov, L. J. Bourhis, R. J. Gildea, J. A. K. Howard and H. Puschmann,
OLEX2: a complete structure solution, refinement and analysis program.
J. Appl. Cryst. (2009). 42, 339-341.
;
_computing_publication_material
;
O. V. Dolomanov, L. J. Bourhis, R. J. Gildea, J. A. K. Howard and H. Puschmann,
OLEX2: a complete structure solution, refinement and analysis program.
J. Appl. Cryst. (2009). 42, 339-341.
;
_computing_structure_refinement
;
SHELXL, G.M. Sheldrick, Acta Cryst.
(2008). A64, 112-122
;
_computing_structure_solution 'J. Appl. Cryst. (2007) 40, 786-790'
_diffrn_ambient_temperature 100(2)
_diffrn_detector_area_resol_mean 16.2096
_diffrn_measured_fraction_theta_full 0.9805
_diffrn_measured_fraction_theta_max 0.9805
_diffrn_measurement_details
;
  1 omega  -38.00   87.00   1.0000  100.0000
omega____ theta____ kappa____ phi______ frames
    -       25.3598    0.0000   30.0000 125
;
_diffrn_measurement_device_type 'Xcalibur, Eos'
_diffrn_measurement_method '\w scans'
_diffrn_orient_matrix_UB_11 -0.0068232000
_diffrn_orient_matrix_UB_12 -0.0511479000
_diffrn_orient_matrix_UB_13 -0.0009530000
_diffrn_orient_matrix_UB_21 0.0179873000
_diffrn_orient_matrix_UB_22 0.0001520000
_diffrn_orient_matrix_UB_23 -0.0249538000
_diffrn_orient_matrix_UB_31 0.0589464000
_diffrn_orient_matrix_UB_32 -0.0059531000
_diffrn_orient_matrix_UB_33 0.0075126000
_diffrn_radiation_monochromator graphite
_diffrn_radiation_type 'Mo K\a'
_diffrn_radiation_wavelength 0.7107
_diffrn_reflns_av_R_equivalents 0.0481
_diffrn_reflns_av_unetI/netI 0.0664
_diffrn_reflns_limit_h_max 11
_diffrn_reflns_limit_h_min -8
_diffrn_reflns_limit_k_max 17
_diffrn_reflns_limit_k_min -10
_diffrn_reflns_limit_l_max 10
_diffrn_reflns_limit_l_min -35
_diffrn_reflns_number 9924
_diffrn_reflns_theta_full 25.00
_diffrn_reflns_theta_max 27.30
_diffrn_reflns_theta_min 2.76
_diffrn_source 'Enhance (Mo) X-ray Source'
_exptl_absorpt_coefficient_mu 1.683
_exptl_absorpt_correction_T_max 1.00000
_exptl_absorpt_correction_T_min 0.97620
_exptl_absorpt_correction_type multi-scan
_exptl_absorpt_process_details
;
CrysAlisPro, Agilent Technologies,
Version 1.171.36.20 (release 27-06-2012 CrysAlis171 .NET)
(compiled Jul 11 2012,15:38:31)
Empirical absorption correction using spherical harmonics,
 implemented in SCALE3 ABSPACK scaling algorithm.
;
_exptl_crystal_colour dark-bordo
_exptl_crystal_density_diffrn 1.656
_exptl_crystal_density_method 'not measured'
_exptl_crystal_description prizms
_exptl_crystal_F_000 2144
_exptl_crystal_size_max 0.18
_exptl_crystal_size_mid 0.16
_exptl_crystal_size_min 0.12
_refine_diff_density_max 0.463
_refine_diff_density_min -0.340
_refine_diff_density_rms 0.087
_refine_ls_extinction_method none
_refine_ls_goodness_of_fit_ref 1.035
_refine_ls_hydrogen_treatment mixed
_refine_ls_matrix_type full
_refine_ls_number_parameters 289
_refine_ls_number_reflns 4401
_refine_ls_number_restraints 0
_refine_ls_restrained_S_all 1.035
_refine_ls_R_factor_all 0.0710
_refine_ls_R_factor_gt 0.0431
_refine_ls_shift/su_max 0.002
_refine_ls_shift/su_mean 0.000
_refine_ls_structure_factor_coef Fsqd
_refine_ls_weighting_details 'calc w=1/[\s^2^(Fo^2^)+(0.0270P)^2^+0.0000P] where P=(Fo^2^+2Fc^2^)/3'
_refine_ls_weighting_scheme calc
_refine_ls_wR_factor_gt 0.0728
_refine_ls_wR_factor_ref 0.0820
_reflns_number_gt 3258
_reflns_number_total 4401
_reflns_threshold_expression >2sigma(I)
_cod_data_source_file jo5b00409_si_003.cif
_cod_data_source_block ndco
_cod_depositor_comments 'Adding full bibliography for 4031007.cif.'
_cod_database_code 4031007
_chemical_oxdiff_formula 'co1 Cl4 H12 O20'
_reflns_odcompleteness_completeness 88.39
_reflns_odcompleteness_iscentric 1
_reflns_odcompleteness_theta 29.51

loop_
_space_group_symop_id
_space_group_symop_operation_xyz
1 'x, y, z'
2 '-x+1/2, -y, z+1/2'
3 'x+1/2, -y+1/2, -z'
4 '-x, y+1/2, -z+1/2'
5 '-x, -y, -z'
6 'x-1/2, y, -z-1/2'
7 '-x-1/2, y-1/2, z'
8 'x, -y-1/2, z-1/2'

loop_
_atom_site_label
_atom_site_type_symbol
_atom_site_fract_x
_atom_site_fract_y
_atom_site_fract_z
_atom_site_U_iso_or_equiv
_atom_site_adp_type
_atom_site_occupancy
_atom_site_symmetry_multiplicity
_atom_site_calc_flag
_atom_site_refinement_flags
Co15 Co 0.36110(4) 0.92566(3) 0.332953(15) 0.01616(12) Uani 1 1 d .
Co16 Co 0.54101(4) 0.84603(3) 0.304664(16) 0.01764(12) Uani 1 1 d .
S5 S 0.42097(7) 0.72113(6) 0.42348(3) 0.0180(2) Uani 1 1 d .
C6 C 0.4965(3) 0.8811(2) 0.37233(11) 0.0142(7) Uani 1 1 d .
C14B C 0.5323(3) 0.7856(2) 0.50027(12) 0.0147(7) Uani 1 1 d .
C1 C 0.5749(3) 0.7847(3) 0.54855(12) 0.0185(8) Uani 1 1 d .
H1 H 0.6229 0.8346 0.5596 0.022 Uiso 1 1 calc R
C4A C 0.4615(3) 0.7077(2) 0.48462(11) 0.0142(7) Uani 1 1 d .
C4 C 0.4312(3) 0.6325(2) 0.51606(13) 0.0209(8) Uani 1 1 d .
H4 H 0.3834 0.5821 0.5053 0.025 Uiso 1 1 calc R
C5A C 0.4974(3) 0.8311(2) 0.41867(12) 0.0135(7) Uani 1 1 d .
C7 C 0.5254(3) 0.9609(2) 0.34732(11) 0.0173(7) Uani 1 1 d .
C11 C 0.7433(3) 1.1582(2) 0.42906(12) 0.0207(8) Uani 1 1 d .
H11A H 0.6645 1.1808 0.4225 0.025 Uiso 1 1 calc R
H11B H 0.7939 1.2146 0.4313 0.025 Uiso 1 1 calc R
C10 C 0.7831(3) 1.0954(3) 0.38768(13) 0.0222(8) Uani 1 1 d .
H10 H 0.8634 1.0870 0.3846 0.027 Uiso 1 1 calc R
C14A C 0.5506(3) 0.8566(2) 0.46216(11) 0.0133(7) Uani 1 1 d .
C2 C 0.5453(3) 0.7092(3) 0.57954(12) 0.0242(8) Uani 1 1 d .
H2 H 0.5739 0.7087 0.6115 0.029 Uiso 1 1 calc R
C8 C 0.5864(3) 1.0579(3) 0.35009(13) 0.0214(8) Uani 1 1 d .
H8A H 0.5681 1.0947 0.3207 0.026 Uiso 1 1 calc R
H8B H 0.5560 1.0936 0.3780 0.026 Uiso 1 1 calc R
C14 C 0.6173(3) 0.9436(2) 0.46916(11) 0.0137(7) Uani 1 1 d .
C12 C 0.7453(3) 1.1033(2) 0.47819(12) 0.0177(7) Uani 1 1 d .
H12A H 0.8253 1.0859 0.4863 0.021 Uiso 1 1 calc R
H12B H 0.7159 1.1452 0.5040 0.021 Uiso 1 1 calc R
C3 C 0.4731(3) 0.6338(3) 0.56361(13) 0.0250(8) Uani 1 1 d .
H3 H 0.4532 0.5841 0.5852 0.030 Uiso 1 1 calc R
C13 C 0.6734(3) 1.0149(2) 0.47570(12) 0.0158(7) Uani 1 1 d .
C9 C 0.7174(3) 1.0504(3) 0.35490(13) 0.0225(8) Uani 1 1 d .
H9 H 0.7556 1.0102 0.3326 0.027 Uiso 1 1 calc R
O26 O 0.5279(2) 0.92692(19) 0.20410(9) 0.0301(6) Uani 1 1 d .
O22 O 0.3128(2) 1.0723(2) 0.25613(9) 0.0322(6) Uani 1 1 d .
O18 O 0.2242(2) 1.01283(18) 0.41297(9) 0.0273(6) Uani 1 1 d .
O24 O 0.4555(2) 0.64425(19) 0.29129(11) 0.0411(7) Uani 1 1 d .
O20 O 0.2151(2) 0.75327(19) 0.31515(9) 0.0301(6) Uani 1 1 d .
C25 C 0.5355(3) 0.8957(3) 0.24311(13) 0.0205(8) Uani 1 1 d .
C17 C 0.2781(3) 0.9797(2) 0.38197(12) 0.0186(8) Uani 1 1 d .
O28 O 0.7913(2) 0.8012(2) 0.31511(10) 0.0376(7) Uani 1 1 d .
C21 C 0.3310(3) 1.0144(3) 0.28499(12) 0.0200(8) Uani 1 1 d .
C23 C 0.4892(3) 0.7209(3) 0.29636(14) 0.0271(9) Uani 1 1 d .
C27 C 0.6958(4) 0.8193(3) 0.31107(13) 0.0273(9) Uani 1 1 d .
C19 C 0.2702(3) 0.8210(3) 0.32188(12) 0.0211(8) Uani 1 1 d .

loop_
_atom_site_aniso_label
_atom_site_aniso_U_11
_atom_site_aniso_U_22
_atom_site_aniso_U_33
_atom_site_aniso_U_23
_atom_site_aniso_U_13
_atom_site_aniso_U_12
Co15 0.0169(3) 0.0145(2) 0.0170(2) -0.0026(2) -0.00090(19) 0.0013(2)
Co16 0.0175(3) 0.0153(2) 0.0200(2) -0.0028(2) 0.00232(19) 0.0008(2)
S5 0.0180(5) 0.0120(4) 0.0241(4) -0.0008(4) -0.0020(3) -0.0039(4)
C6 0.0117(18) 0.0133(17) 0.0177(16) -0.0029(14) -0.0016(13) 0.0019(14)
C14B 0.0082(18) 0.0140(17) 0.0220(16) -0.0011(14) 0.0020(13) 0.0028(14)
C1 0.0137(19) 0.0172(18) 0.0245(17) -0.0003(15) 0.0006(14) 0.0010(15)
C4A 0.0076(18) 0.0100(17) 0.0250(17) 0.0012(14) 0.0015(13) 0.0028(14)
C4 0.0137(19) 0.0136(18) 0.035(2) 0.0019(16) 0.0037(15) 0.0014(15)
C5A 0.0074(17) 0.0101(16) 0.0229(16) -0.0026(14) 0.0018(12) 0.0001(13)
C7 0.0175(19) 0.0165(18) 0.0179(16) -0.0022(14) -0.0028(14) 0.0035(15)
C11 0.0192(19) 0.0133(17) 0.0295(18) 0.0000(16) -0.0049(15) -0.0059(16)
C10 0.016(2) 0.019(2) 0.0315(19) 0.0039(17) 0.0038(15) -0.0014(15)
C14A 0.0093(17) 0.0101(16) 0.0206(15) 0.0020(14) 0.0013(13) 0.0057(14)
C2 0.021(2) 0.028(2) 0.0239(17) 0.0035(17) -0.0014(15) 0.0054(17)
C8 0.026(2) 0.0158(19) 0.0227(17) 0.0038(16) -0.0013(15) -0.0020(16)
C14 0.0070(18) 0.0166(19) 0.0174(15) 0.0024(14) 0.0006(13) 0.0035(14)
C12 0.0137(18) 0.0146(18) 0.0249(17) -0.0020(15) -0.0022(14) -0.0021(14)
C3 0.023(2) 0.020(2) 0.0318(19) 0.0108(17) 0.0048(16) 0.0016(17)
C13 0.0116(19) 0.0140(18) 0.0216(17) 0.0004(15) -0.0001(13) 0.0031(15)
C9 0.026(2) 0.0158(19) 0.0260(18) 0.0004(16) 0.0083(15) -0.0062(16)
O26 0.0364(16) 0.0293(15) 0.0245(13) 0.0014(12) 0.0047(11) 0.0053(13)
O22 0.0428(16) 0.0300(16) 0.0238(13) 0.0021(14) 0.0022(12) 0.0096(14)
O18 0.0313(15) 0.0250(15) 0.0254(13) -0.0057(12) 0.0053(11) 0.0053(12)
O24 0.0380(18) 0.0199(15) 0.065(2) -0.0175(15) 0.0065(14) -0.0039(13)
O20 0.0230(15) 0.0248(15) 0.0424(15) -0.0118(14) -0.0001(11) -0.0036(12)
C25 0.0136(19) 0.0200(19) 0.0278(19) -0.0067(16) 0.0039(15) 0.0017(15)
C17 0.020(2) 0.0138(18) 0.0223(17) 0.0019(15) -0.0057(15) 0.0002(15)
O28 0.0175(16) 0.0353(17) 0.0600(19) 0.0071(16) 0.0009(13) 0.0066(13)
C21 0.017(2) 0.022(2) 0.0212(17) -0.0068(17) -0.0006(14) 0.0027(16)
C23 0.018(2) 0.028(2) 0.036(2) -0.0095(19) 0.0029(15) 0.0055(18)
C27 0.038(3) 0.018(2) 0.0256(19) 0.0021(17) 0.0033(18) -0.0024(18)
C19 0.017(2) 0.022(2) 0.0251(18) -0.0066(16) 0.0005(14) 0.0067(17)

loop_
_atom_type_symbol
_atom_type_description
_atom_type_scat_dispersion_real
_atom_type_scat_dispersion_imag
_atom_type_scat_source
C C 0.0033 0.0016 'International Tables Vol C Tables 4.2.6.8 and 6.1.1.4'
H H 0.0000 0.0000 'International Tables Vol C Tables 4.2.6.8 and 6.1.1.4'
O O 0.0106 0.0060 'International Tables Vol C Tables 4.2.6.8 and 6.1.1.4'
S S 0.1246 0.1234 'International Tables Vol C Tables 4.2.6.8 and 6.1.1.4'
Co Co 0.3494 0.9721 'International Tables Vol C Tables 4.2.6.8 and 6.1.1.4'

loop_
_geom_angle_atom_site_label_1
_geom_angle_atom_site_label_2
_geom_angle_atom_site_label_3
_geom_angle
C6 Co15 Co16 51.40(9)
C7 Co15 Co16 51.41(9)
C7 Co15 C6 39.40(13)
C17 Co15 Co16 149.28(10)
C17 Co15 C6 98.02(13)
C17 Co15 C7 104.63(14)
C17 Co15 C21 98.84(15)
C17 Co15 C19 98.69(15)
C21 Co15 Co16 103.51(10)
C21 Co15 C6 138.04(14)
C21 Co15 C7 98.99(14)
C19 Co15 Co16 94.21(11)
C19 Co15 C6 107.06(14)
C19 Co15 C7 140.95(15)
C19 Co15 C21 107.94(15)
C6 Co16 Co15 51.76(9)
C6 Co16 C7 39.59(13)
C7 Co16 Co15 51.74(10)
C25 Co16 Co15 95.29(10)
C25 Co16 C6 139.71(14)
C25 Co16 C7 103.77(14)
C25 Co16 C23 103.29(16)
C25 Co16 C27 101.49(15)
C23 Co16 Co15 100.79(11)
C23 Co16 C6 105.17(15)
C23 Co16 C7 142.83(15)
C27 Co16 Co15 151.29(12)
C27 Co16 C6 102.23(14)
C27 Co16 C7 101.22(15)
C27 Co16 C23 97.82(16)
C4A S5 C5A 91.74(15)
Co16 C6 Co15 76.84(11)
C5A C6 Co15 129.0(2)
C5A C6 Co16 134.5(2)
C7 C6 Co15 70.3(2)
C7 C6 Co16 70.22(19)
C7 C6 C5A 147.2(3)
C1 C14B C4A 118.5(3)
C1 C14B C14A 129.0(3)
C4A C14B C14A 112.5(3)
C14B C1 H1 120.2
C2 C1 C14B 119.6(3)
C2 C1 H1 120.2
C14B C4A S5 111.2(2)
C4 C4A S5 127.1(3)
C4 C4A C14B 121.7(3)
C4A C4 H4 120.6
C3 C4 C4A 118.8(3)
C3 C4 H4 120.6
C6 C5A S5 118.4(2)
C14A C5A S5 112.1(2)
C14A C5A C6 129.4(3)
Co16 C7 Co15 76.85(12)
C6 C7 Co15 70.3(2)
C6 C7 Co16 70.19(19)
C6 C7 C8 144.9(3)
C8 C7 Co15 131.8(2)
C8 C7 Co16 134.3(2)
H11A C11 H11B 108.0
C10 C11 H11A 109.3
C10 C11 H11B 109.3
C10 C11 C12 111.6(3)
C12 C11 H11A 109.3
C12 C11 H11B 109.3
C11 C10 H10 116.2
C9 C10 C11 127.5(3)
C9 C10 H10 116.2
C5A C14A C14B 112.4(3)
C5A C14A C14 124.3(3)
C14 C14A C14B 123.3(3)
C1 C2 H2 119.5
C1 C2 C3 121.1(3)
C3 C2 H2 119.5
C7 C8 H8A 108.8
C7 C8 H8B 108.8
H8A C8 H8B 107.7
C9 C8 C7 113.8(3)
C9 C8 H8A 108.8
C9 C8 H8B 108.8
C13 C14 C14A 178.8(4)
C11 C12 H12A 109.4
C11 C12 H12B 109.4
H12A C12 H12B 108.0
C13 C12 C11 111.1(3)
C13 C12 H12A 109.4
C13 C12 H12B 109.4
C4 C3 C2 120.4(3)
C4 C3 H3 119.8
C2 C3 H3 119.8
C14 C13 C12 173.9(3)
C10 C9 C8 126.3(3)
C10 C9 H9 116.9
C8 C9 H9 116.9
O26 C25 Co16 177.6(3)
O18 C17 Co15 178.9(3)
O22 C21 Co15 177.7(3)
O24 C23 Co16 179.0(3)
O28 C27 Co16 178.9(3)
O20 C19 Co15 178.2(3)

loop_
_geom_bond_atom_site_label_1
_geom_bond_atom_site_label_2
_geom_bond_distance
Co15 Co16 2.4551(6)
Co15 C6 1.980(3)
Co15 C7 1.980(3)
Co15 C17 1.798(4)
Co15 C21 1.821(4)
Co15 C19 1.803(4)
Co16 C6 1.971(3)
Co16 C7 1.971(3)
Co16 C25 1.811(4)
Co16 C23 1.836(4)
Co16 C27 1.816(4)
S5 C4A 1.737(3)
S5 C5A 1.753(3)
C6 C5A 1.437(4)
C6 C7 1.335(4)
C14B C1 1.402(4)
C14B C4A 1.409(4)
C14B C14A 1.441(4)
C1 H1 0.9300
C1 C2 1.381(5)
C4A C4 1.388(4)
C4 H4 0.9300
C4 C3 1.380(5)
C5A C14A 1.376(4)
C7 C8 1.508(4)
C11 H11A 0.9700
C11 H11B 0.9700
C11 C10 1.491(5)
C11 C12 1.536(4)
C10 H10 0.9300
C10 C9 1.321(5)
C14A C14 1.433(4)
C2 H2 0.9300
C2 C3 1.396(5)
C8 H8A 0.9700
C8 H8B 0.9700
C8 C9 1.507(5)
C14 C13 1.187(4)
C12 H12A 0.9700
C12 H12B 0.9700
C12 C13 1.472(4)
C3 H3 0.9300
C9 H9 0.9300
O26 C25 1.148(4)
O22 C21 1.138(4)
O18 C17 1.140(4)
O24 C23 1.132(4)
O20 C19 1.140(4)
O28 C27 1.126(4)

loop_
_geom_torsion_atom_site_label_1
_geom_torsion_atom_site_label_2
_geom_torsion_atom_site_label_3
_geom_torsion_atom_site_label_4
_geom_torsion
Co15 Co16 C6 C5A 132.5(4)
Co15 Co16 C6 C7 -73.50(19)
Co15 Co16 C7 C6 73.54(18)
Co15 Co16 C7 C8 -136.7(4)
Co15 Co16 C25 O26 -37(7)
Co15 Co16 C23 O24 13(19)
Co15 Co16 C27 O28 119(17)
Co15 C6 C5A S5 56.1(4)
Co15 C6 C5A C14A -123.6(3)
Co15 C6 C7 Co16 -82.64(9)
Co15 C6 C7 C8 136.2(5)
Co15 C7 C8 C9 -171.5(2)
Co16 Co15 C6 C5A -137.4(3)
Co16 Co15 C6 C7 73.41(18)
Co16 Co15 C7 C6 -73.38(18)
Co16 Co15 C7 C8 138.9(4)
Co16 Co15 C17 O18 -116(16)
Co16 Co15 C21 O22 -115(8)
Co16 Co15 C19 O20 32(10)
Co16 C6 C5A S5 -56.5(4)
Co16 C6 C5A C14A 123.8(3)
Co16 C6 C7 Co15 82.64(9)
Co16 C6 C7 C8 -141.2(5)
Co16 C7 C8 C9 -55.0(4)
S5 C4A C4 C3 179.3(3)
S5 C5A C14A C14B 1.3(3)
S5 C5A C14A C14 -178.9(2)
C6 Co15 Co16 C7 -51.09(16)
C6 Co15 Co16 C25 -154.47(16)
C6 Co15 Co16 C23 100.89(17)
C6 Co15 Co16 C27 -28.6(3)
C6 Co15 C7 Co16 73.38(18)
C6 Co15 C7 C8 -147.8(4)
C6 Co15 C17 O18 -111(16)
C6 Co15 C21 O22 -69(8)
C6 Co15 C19 O20 -19(10)
C6 Co16 C7 Co15 -73.54(18)
C6 Co16 C7 C8 149.8(4)
C6 Co16 C25 O26 -69(7)
C6 Co16 C23 O24 66(19)
C6 Co16 C27 O28 96(17)
C6 C5A C14A C14B -179.0(3)
C6 C5A C14A C14 0.8(5)
C6 C7 C8 C9 69.5(6)
C14B C1 C2 C3 -0.2(5)
C14B C4A C4 C3 -0.9(5)
C14B C14A C14 C13 18(20)
C1 C14B C4A S5 -178.5(2)
C1 C14B C4A C4 1.7(5)
C1 C14B C14A C5A 178.1(3)
C1 C14B C14A C14 -1.8(5)
C1 C2 C3 C4 0.9(5)
C4A S5 C5A C6 179.7(3)
C4A S5 C5A C14A -0.5(2)
C4A C14B C1 C2 -1.1(5)
C4A C14B C14A C5A -1.6(4)
C4A C14B C14A C14 178.6(3)
C4A C4 C3 C2 -0.4(5)
C5A S5 C4A C14B -0.4(2)
C5A S5 C4A C4 179.4(3)
C5A C6 C7 Co15 -132.6(5)
C5A C6 C7 Co16 144.7(5)
C5A C6 C7 C8 3.5(9)
C5A C14A C14 C13 -162(19)
C7 Co15 Co16 C6 51.09(16)
C7 Co15 Co16 C25 -103.38(16)
C7 Co15 Co16 C23 151.98(17)
C7 Co15 Co16 C27 22.5(3)
C7 Co15 C6 Co16 -73.41(18)
C7 Co15 C6 C5A 149.2(4)
C7 Co15 C17 O18 -151(16)
C7 Co15 C21 O22 -63(8)
C7 Co15 C19 O20 6(11)
C7 Co16 C6 Co15 73.50(19)
C7 Co16 C6 C5A -154.0(4)
C7 Co16 C25 O26 -89(7)
C7 Co16 C23 O24 51(19)
C7 Co16 C27 O28 137(17)
C7 C6 C5A S5 173.2(4)
C7 C6 C5A C14A -6.6(8)
C7 C8 C9 C10 -130.0(4)
C11 C10 C9 C8 4.3(6)
C11 C12 C13 C14 26(3)
C10 C11 C12 C13 -56.7(4)
C14A C14B C1 C2 179.3(3)
C14A C14B C4A S5 1.2(3)
C14A C14B C4A C4 -178.6(3)
C14A C14 C13 C12 137(18)
C12 C11 C10 C9 101.0(4)
C25 Co16 C6 Co15 41.6(2)
C25 Co16 C6 C5A 174.1(3)
C25 Co16 C6 C7 -31.9(3)
C25 Co16 C7 Co15 85.85(13)
C25 Co16 C7 C6 159.4(2)
C25 Co16 C7 C8 -50.8(3)
C25 Co16 C23 O24 -85(19)
C25 Co16 C27 O28 -117(17)
C17 Co15 Co16 C6 6.3(2)
C17 Co15 Co16 C7 -44.8(2)
C17 Co15 Co16 C25 -148.1(2)
C17 Co15 Co16 C23 107.2(2)
C17 Co15 Co16 C27 -22.3(3)
C17 Co15 C6 Co16 -176.74(13)
C17 Co15 C6 C5A 45.9(3)
C17 Co15 C6 C7 -103.3(2)
C17 Co15 C7 Co16 158.18(12)
C17 Co15 C7 C6 84.8(2)
C17 Co15 C7 C8 -63.0(3)
C17 Co15 C21 O22 44(8)
C17 Co15 C19 O20 -120(10)
C21 Co15 Co16 C6 141.89(16)
C21 Co15 Co16 C7 90.79(16)
C21 Co15 Co16 C25 -12.59(15)
C21 Co15 Co16 C23 -117.22(16)
C21 Co15 Co16 C27 113.2(3)
C21 Co15 C6 Co16 -63.9(2)
C21 Co15 C6 C5A 158.7(3)
C21 Co15 C6 C7 9.6(3)
C21 Co15 C7 Co16 -100.16(13)
C21 Co15 C7 C6 -173.5(2)
C21 Co15 C7 C8 38.7(3)
C21 Co15 C17 O18 108(16)
C21 Co15 C19 O20 137(10)
C23 Co16 C6 Co15 -91.91(14)
C23 Co16 C6 C5A 40.6(3)
C23 Co16 C6 C7 -165.4(2)
C23 Co16 C7 Co15 -49.8(3)
C23 Co16 C7 C6 23.7(3)
C23 Co16 C7 C8 173.5(3)
C23 Co16 C25 O26 65(7)
C23 Co16 C27 O28 -11(17)
C27 Co16 C6 Co15 166.38(13)
C27 Co16 C6 C5A -61.1(3)
C27 Co16 C6 C7 92.9(2)
C27 Co16 C7 Co15 -169.22(13)
C27 Co16 C7 C6 -95.7(2)
C27 Co16 C7 C8 54.1(3)
C27 Co16 C25 O26 166(7)
C27 Co16 C23 O24 171(100)
C19 Co15 Co16 C6 -108.52(16)
C19 Co15 Co16 C7 -159.62(16)
C19 Co15 Co16 C25 97.00(15)
C19 Co15 Co16 C23 -7.63(16)
C19 Co15 Co16 C27 -137.2(3)
C19 Co15 C6 Co16 81.57(14)
C19 Co15 C6 C5A -55.8(3)
C19 Co15 C6 C7 155.0(2)
C19 Co15 C7 Co16 33.5(2)
C19 Co15 C7 C6 -39.9(3)
C19 Co15 C7 C8 172.3(3)
C19 Co15 C17 O18 -2(16)
C19 Co15 C21 O22 146(8)
